data_2240273
loop_
_publ_author_name
'Teramoto, Kazunori'
'Kawasaki, Takeshi'
'Nishide, Toshikazu'
'Ikeda, Yasuhisa'

_publ_section_title
;
 Crystal structure of
 tris(1,10-phenanthroline-\k^2^<i>N</i>,<i>N</i>')iron(II)
 bis[bis(trifluoromethylsulfonyl)imide] monohydrate
;
_journal_coeditor_code WM5100
_journal_issue 1
_journal_name_full 'Acta Crystallographica Section E'
_journal_page_first m8
_journal_page_last m9
_journal_paper_doi 10.1107/S2056989014026966
_journal_volume 71
_journal_year 2015
_chemical_formula_iupac '[Fe (C12 H8 N2)3] (C2 F6 N O4 S2)2, H2 O'
_chemical_formula_moiety 'C36 H24 Fe N6 2+, 2(C2 F6 N O4 S2 -), H2 O'
_chemical_formula_sum 'C40 H26 F12 Fe N8 O9 S4'
_chemical_formula_weight 1174.78
_chemical_name_systematic
;
Tris(1,10-phenanthroline-\k^2^<i>N</i>,<i>N</i>')iron(II)
bis[bis(trifluoromethylsulfonyl)imide] monohydrate
;
_space_group_IT_number 15
_symmetry_cell_setting monoclinic
_symmetry_space_group_name_Hall '-C 2yc'
_symmetry_space_group_name_H-M 'C 1 2/c 1'
_atom_sites_solution_hydrogens geom
_atom_sites_solution_primary direct
_atom_sites_solution_secondary difmap
_audit_creation_method SHELXL-97
_cell_angle_alpha 90.00
_cell_angle_beta 91.6570(10)
_cell_angle_gamma 90.00
_cell_formula_units_Z 4
_cell_length_a 20.7745(15)
_cell_length_b 16.0107(12)
_cell_length_c 13.3084(10)
_cell_measurement_reflns_used 1623
_cell_measurement_temperature 100
_cell_measurement_theta_max 23.47
_cell_measurement_theta_min 2.20
_cell_volume 4424.7(6)
_computing_cell_refinement
;
SAINT (Bruker, 2007)
;
_computing_data_collection
;
APEX2 (Bruker, 2007)
;
_computing_data_reduction
;
SAINT (Bruker, 2007)
;
_computing_molecular_graphics
;
SHELXTL (Sheldrick, 2008)
;
_computing_publication_material
;
SHELXTL (Sheldrick, 2008) and PLATON (Spek, 2009)
;
_computing_structure_refinement
;
SHELXL97 (Sheldrick, 2008)
;
_computing_structure_solution
;
SHELXS97 (Sheldrick, 2008)
;
_diffrn_ambient_temperature 100
_diffrn_detector_area_resol_mean 8.333
_diffrn_measured_fraction_theta_full 0.997
_diffrn_measured_fraction_theta_max 0.997
_diffrn_measurement_device_type 'Bruker APEXII CCD area-detector'
_diffrn_measurement_method 'phi and omega scans'
_diffrn_radiation_monochromator graphite
_diffrn_radiation_source 'fine-focus sealed tube'
_diffrn_radiation_type MoK\a
_diffrn_radiation_wavelength 0.71073
_diffrn_reflns_av_R_equivalents 0.0649
_diffrn_reflns_av_sigmaI/netI 0.0836
_diffrn_reflns_limit_h_max 24
_diffrn_reflns_limit_h_min -26
_diffrn_reflns_limit_k_max 20
_diffrn_reflns_limit_k_min -17
_diffrn_reflns_limit_l_max 16
_diffrn_reflns_limit_l_min -17
_diffrn_reflns_number 13659
_diffrn_reflns_theta_full 27.17
_diffrn_reflns_theta_max 27.17
_diffrn_reflns_theta_min 1.61
_diffrn_standards_decay_% 0
_exptl_absorpt_coefficient_mu 0.647
_exptl_absorpt_correction_T_max 0.9381
_exptl_absorpt_correction_T_min 0.7727
_exptl_absorpt_correction_type multi-scan
_exptl_absorpt_process_details
;
(<i>SADABS</i>; Bruker, 2007)
;
_exptl_crystal_colour red
_exptl_crystal_density_diffrn 1.764
_exptl_crystal_density_method 'not measured'
_exptl_crystal_description block
_exptl_crystal_F_000 2368
_exptl_crystal_size_max 0.42
_exptl_crystal_size_mid 0.11
_exptl_crystal_size_min 0.10
_refine_diff_density_max 0.707
_refine_diff_density_min -0.898
_refine_ls_extinction_method none
_refine_ls_goodness_of_fit_ref 1.021
_refine_ls_hydrogen_treatment mixed
_refine_ls_matrix_type full
_refine_ls_number_parameters 338
_refine_ls_number_reflns 4910
_refine_ls_number_restraints 2
_refine_ls_restrained_S_all 1.022
_refine_ls_R_factor_all 0.0881
_refine_ls_R_factor_gt 0.0484
_refine_ls_shift/su_max 0.001
_refine_ls_shift/su_mean 0.000
_refine_ls_structure_factor_coef Fsqd
_refine_ls_weighting_details 'calc w=1/[\s^2^(Fo^2^)+(0.0533P)^2^+0.4369P] where P=(Fo^2^+2Fc^2^)/3'
_refine_ls_weighting_scheme calc
_refine_ls_wR_factor_gt 0.1072
_refine_ls_wR_factor_ref 0.1218
_reflns_number_gt 3247
_reflns_number_total 4910
_reflns_threshold_expression I>2sigma(I)
_cod_data_source_file wm5100sup1.cf
_cod_data_source_block I
_cod_original_sg_symbol_H-M 'C 2/c'
_cod_database_code 2240273
_cod_database_fobs_code 2240273

loop_
_symmetry_equiv_pos_as_xyz
'x, y, z'
'-x, y, -z+1/2'
'x+1/2, y+1/2, z'
'-x+1/2, y+1/2, -z+1/2'
'-x, -y, -z'
'x, -y, z-1/2'
'-x+1/2, -y+1/2, -z'
'x+1/2, -y+1/2, z-1/2'

loop_
_atom_site_type_symbol
_atom_site_label
_atom_site_fract_x
_atom_site_fract_y
_atom_site_fract_z
_atom_site_U_iso_or_equiv
_atom_site_adp_type
_atom_site_calc_flag
_atom_site_refinement_flags
_atom_site_occupancy
_atom_site_symmetry_multiplicity
Fe Fe1 0.5000 0.81145(4) 0.2500 0.01247(17) Uani d S 1 2
S S1 0.70284(4) 0.87060(6) 0.73999(6) 0.0194(2) Uani d . 1 1
S S2 0.81435(4) 0.96272(6) 0.78549(6) 0.0190(2) Uani d . 1 1
N N1 0.41901(12) 0.80991(17) 0.32441(19) 0.0128(6) Uani d . 1 1
N N2 0.52464(12) 0.72317(17) 0.34722(19) 0.0136(6) Uani d . 1 1
N N3 0.53087(12) 0.90330(18) 0.33681(19) 0.0141(6) Uani d . 1 1
N N4 0.77157(14) 0.88188(19) 0.7924(2) 0.0231(7) Uani d . 1 1
O O1 0.66576(12) 0.81717(18) 0.80049(19) 0.0320(7) Uani d . 1 1
O O2 0.67338(11) 0.94387(16) 0.69810(18) 0.0243(6) Uani d . 1 1
O O3 0.80627(11) 1.01191(16) 0.69622(17) 0.0235(6) Uani d . 1 1
O O4 0.87849(11) 0.94170(17) 0.81960(19) 0.0264(6) Uani d . 1 1
O O5 0.5000 0.5160(4) 0.7500 0.102(2) Uani d SD 1 2
H H5W 0.4670(6) 0.4824(12) 0.742(7) 0.153 Uiso d D 1 1
F F1 0.75397(11) 0.73840(14) 0.65849(17) 0.0369(6) Uani d . 1 1
F F2 0.75628(11) 0.84768(16) 0.56672(17) 0.0409(6) Uani d . 1 1
F F3 0.66724(10) 0.78257(14) 0.58392(17) 0.0343(6) Uani d . 1 1
F F4 0.78834(11) 0.98981(14) 0.97358(15) 0.0318(6) Uani d . 1 1
F F5 0.82027(10) 1.09733(13) 0.89196(16) 0.0281(5) Uani d . 1 1
F F6 0.72349(9) 1.05100(14) 0.86804(15) 0.0283(5) Uani d . 1 1
C C1 0.36704(15) 0.8593(2) 0.3148(2) 0.0150(7) Uani d . 1 1
H H1 0.3646 0.8974 0.2601 0.018 Uiso calc R 1 1
C C2 0.31626(16) 0.8573(2) 0.3816(2) 0.0175(8) Uani d . 1 1
H H2 0.2807 0.8941 0.3725 0.021 Uiso calc R 1 1
C C3 0.31802(15) 0.8018(2) 0.4603(3) 0.0177(8) Uani d . 1 1
H H3 0.2841 0.8008 0.5067 0.021 Uiso calc R 1 1
C C4 0.37042(16) 0.7465(2) 0.4717(2) 0.0160(7) Uani d . 1 1
C C5 0.42054(15) 0.7547(2) 0.4026(2) 0.0143(7) Uani d . 1 1
C C6 0.37791(16) 0.6843(2) 0.5492(3) 0.0190(8) Uani d . 1 1
H H6 0.3445 0.6769 0.5956 0.023 Uiso calc R 1 1
C C7 0.43081(16) 0.6365(2) 0.5575(2) 0.0197(8) Uani d . 1 1
H H7 0.4339 0.5955 0.6090 0.024 Uiso calc R 1 1
C C8 0.47740(15) 0.7066(2) 0.4134(2) 0.0153(7) Uani d . 1 1
C C9 0.48305(16) 0.6464(2) 0.4898(2) 0.0164(7) Uani d . 1 1
C C10 0.54083(16) 0.5999(2) 0.4945(3) 0.0206(8) Uani d . 1 1
H H10 0.5475 0.5585 0.5449 0.025 Uiso calc R 1 1
C C11 0.58709(17) 0.6152(2) 0.4258(2) 0.0193(8) Uani d . 1 1
H H11 0.6255 0.5830 0.4268 0.023 Uiso calc R 1 1
C C12 0.57795(16) 0.6777(2) 0.3545(2) 0.0173(8) Uani d . 1 1
H H12 0.6114 0.6884 0.3090 0.021 Uiso calc R 1 1
C C13 0.56412(15) 0.9013(2) 0.4249(2) 0.0177(8) Uani d . 1 1
H H13 0.5741 0.8486 0.4542 0.021 Uiso calc R 1 1
C C14 0.58467(16) 0.9738(2) 0.4751(3) 0.0199(8) Uani d . 1 1
H H14 0.6086 0.9698 0.5368 0.024 Uiso calc R 1 1
C C15 0.57025(16) 1.0499(2) 0.4352(3) 0.0209(8) Uani d . 1 1
H H15 0.5840 1.0993 0.4692 0.025 Uiso calc R 1 1
C C16 0.53488(16) 1.0558(2) 0.3435(3) 0.0178(8) Uani d . 1 1
C C17 0.51693(15) 0.9803(2) 0.2973(2) 0.0153(7) Uani d . 1 1
C C18 0.51659(16) 1.1325(2) 0.2942(3) 0.0214(8) Uani d . 1 1
H H18 0.5282 1.1843 0.3246 0.026 Uiso calc R 1 1
C C19 0.72140(18) 0.8058(2) 0.6315(3) 0.0236(8) Uani d . 1 1
C C20 0.78431(17) 1.0287(2) 0.8856(3) 0.0213(8) Uani d . 1 1

loop_
_atom_site_aniso_label
_atom_site_aniso_U_11
_atom_site_aniso_U_22
_atom_site_aniso_U_33
_atom_site_aniso_U_12
_atom_site_aniso_U_13
_atom_site_aniso_U_23
Fe1 0.0125(3) 0.0142(4) 0.0107(3) 0.000 0.0000(3) 0.000
S1 0.0223(5) 0.0212(5) 0.0148(4) 0.0016(4) -0.0001(4) 0.0002(4)
S2 0.0201(5) 0.0208(5) 0.0161(4) 0.0048(4) -0.0013(4) -0.0022(4)
N1 0.0138(14) 0.0118(15) 0.0125(14) -0.0030(12) -0.0016(11) -0.0011(11)
N2 0.0119(14) 0.0160(16) 0.0128(14) 0.0010(12) -0.0006(11) -0.0017(12)
N3 0.0112(13) 0.0188(16) 0.0124(14) 0.0001(12) 0.0017(11) -0.0010(12)
N4 0.0255(16) 0.0209(18) 0.0223(16) 0.0033(14) -0.0104(14) -0.0022(13)
O1 0.0329(15) 0.0405(19) 0.0229(14) -0.0055(13) 0.0053(12) 0.0070(13)
O2 0.0242(13) 0.0233(16) 0.0249(14) 0.0049(11) -0.0071(11) -0.0013(11)
O3 0.0247(13) 0.0297(16) 0.0162(13) 0.0038(11) 0.0001(11) 0.0037(11)
O4 0.0198(13) 0.0316(17) 0.0276(14) 0.0076(12) -0.0043(11) -0.0029(12)
O5 0.088(5) 0.098(6) 0.120(6) 0.000 -0.005(5) 0.000
F1 0.0399(14) 0.0241(14) 0.0461(15) 0.0071(11) -0.0105(12) -0.0124(11)
F2 0.0504(15) 0.0476(17) 0.0257(12) -0.0160(12) 0.0163(12) -0.0074(11)
F3 0.0352(13) 0.0325(14) 0.0343(13) -0.0027(11) -0.0124(11) -0.0101(11)
F4 0.0465(14) 0.0333(14) 0.0153(11) 0.0019(11) -0.0021(10) 0.0005(10)
F5 0.0301(12) 0.0205(13) 0.0334(13) -0.0013(10) -0.0050(10) -0.0065(10)
F6 0.0210(11) 0.0354(14) 0.0283(12) 0.0071(10) -0.0019(9) -0.0127(10)
C1 0.0140(16) 0.0155(19) 0.0152(17) 0.0005(14) -0.0026(14) -0.0021(14)
C2 0.0137(17) 0.018(2) 0.0201(18) 0.0011(14) -0.0022(14) -0.0013(15)
C3 0.0131(16) 0.020(2) 0.0195(18) -0.0058(14) 0.0033(14) -0.0044(15)
C4 0.0156(17) 0.017(2) 0.0156(17) -0.0053(14) -0.0012(14) -0.0030(14)
C5 0.0174(17) 0.0144(19) 0.0111(16) -0.0036(14) -0.0003(14) -0.0037(13)
C6 0.0212(18) 0.0158(19) 0.0201(18) -0.0044(15) 0.0036(15) -0.0002(15)
C7 0.0262(19) 0.020(2) 0.0136(17) -0.0033(16) 0.0047(15) 0.0024(15)
C8 0.0170(17) 0.0142(19) 0.0145(17) -0.0051(14) -0.0006(14) -0.0030(14)
C9 0.0202(18) 0.016(2) 0.0125(17) -0.0021(15) -0.0025(14) -0.0031(14)
C10 0.0284(19) 0.019(2) 0.0143(17) 0.0016(16) -0.0038(15) 0.0010(15)
C11 0.0193(17) 0.021(2) 0.0172(18) 0.0057(15) -0.0021(14) 0.0007(15)
C12 0.0168(17) 0.019(2) 0.0157(17) 0.0019(15) 0.0002(14) -0.0026(14)
C13 0.0139(17) 0.025(2) 0.0135(17) 0.0044(15) -0.0012(14) 0.0009(15)
C14 0.0147(17) 0.029(2) 0.0163(18) 0.0011(16) -0.0010(14) -0.0068(15)
C15 0.0174(18) 0.022(2) 0.0231(19) -0.0041(15) 0.0027(15) -0.0117(16)
C16 0.0153(17) 0.019(2) 0.0195(18) -0.0003(15) 0.0032(14) -0.0038(15)
C17 0.0127(17) 0.019(2) 0.0148(17) 0.0025(14) 0.0038(14) -0.0014(14)
C18 0.0191(19) 0.015(2) 0.030(2) 0.0010(14) 0.0018(15) -0.0055(16)
C19 0.028(2) 0.019(2) 0.023(2) -0.0039(17) -0.0014(16) -0.0033(16)
C20 0.0235(19) 0.025(2) 0.0156(18) 0.0052(16) -0.0017(15) -0.0019(15)

loop_
_atom_type_symbol
_atom_type_description
_atom_type_scat_dispersion_real
_atom_type_scat_dispersion_imag
_atom_type_scat_source
C C 0.0033 0.0016 'International Tables Vol C Tables 4.2.6.8 and 6.1.1.4'
H H 0.0000 0.0000 'International Tables Vol C Tables 4.2.6.8 and 6.1.1.4'
N N 0.0061 0.0033 'International Tables Vol C Tables 4.2.6.8 and 6.1.1.4'
O O 0.0106 0.0060 'International Tables Vol C Tables 4.2.6.8 and 6.1.1.4'
F F 0.0171 0.0103 'International Tables Vol C Tables 4.2.6.8 and 6.1.1.4'
S S 0.1246 0.1234 'International Tables Vol C Tables 4.2.6.8 and 6.1.1.4'
Fe Fe 0.3463 0.8444 'International Tables Vol C Tables 4.2.6.8 and 6.1.1.4'

loop_
_geom_angle_atom_site_label_1
_geom_angle_atom_site_label_2
_geom_angle_atom_site_label_3
_geom_angle_site_symmetry_1
_geom_angle_site_symmetry_3
_geom_angle
N3 Fe1 N3 . 2_655 83.17(16)
N3 Fe1 N2 . 2_655 174.17(11)
N3 Fe1 N2 2_655 2_655 94.38(11)
N3 Fe1 N2 . . 94.38(11)
N3 Fe1 N2 2_655 . 174.17(11)
N2 Fe1 N2 2_655 . 88.54(16)
N3 Fe1 N1 . 2_655 92.05(11)
N3 Fe1 N1 2_655 2_655 89.01(11)
N2 Fe1 N1 2_655 2_655 82.60(11)
N2 Fe1 N1 . 2_655 96.38(11)
N3 Fe1 N1 . . 89.01(11)
N3 Fe1 N1 2_655 . 92.05(11)
N2 Fe1 N1 2_655 . 96.38(11)
N2 Fe1 N1 . . 82.60(11)
N1 Fe1 N1 2_655 . 178.58(17)
O1 S1 O2 . . 118.91(16)
O1 S1 N4 . . 108.49(16)
O2 S1 N4 . . 116.70(16)
O1 S1 C19 . . 103.70(17)
O2 S1 C19 . . 104.80(16)
N4 S1 C19 . . 101.81(17)
O3 S2 O4 . . 118.49(16)
O3 S2 N4 . . 116.61(16)
O4 S2 N4 . . 108.02(16)
O3 S2 C20 . . 104.65(16)
O4 S2 C20 . . 103.83(15)
N4 S2 C20 . . 103.19(17)
C1 N1 C5 . . 117.1(3)
C1 N1 Fe1 . . 129.7(2)
C5 N1 Fe1 . . 112.9(2)
C12 N2 C8 . . 117.4(3)
C12 N2 Fe1 . . 129.9(2)
C8 N2 Fe1 . . 112.6(2)
C13 N3 C17 . . 117.1(3)
C13 N3 Fe1 . . 130.2(2)
C17 N3 Fe1 . . 112.7(2)
S1 N4 S2 . . 124.92(19)
N1 C1 C2 . . 123.0(3)
N1 C1 H1 . . 118.5
C2 C1 H1 . . 118.5
C3 C2 C1 . . 119.7(3)
C3 C2 H2 . . 120.1
C1 C2 H2 . . 120.1
C2 C3 C4 . . 119.5(3)
C2 C3 H3 . . 120.2
C4 C3 H3 . . 120.2
C3 C4 C5 . . 116.9(3)
C3 C4 C6 . . 125.4(3)
C5 C4 C6 . . 117.6(3)
N1 C5 C8 . . 115.5(3)
N1 C5 C4 . . 123.6(3)
C8 C5 C4 . . 120.8(3)
C7 C6 C4 . . 121.7(3)
C7 C6 H6 . . 119.1
C4 C6 H6 . . 119.1
C6 C7 C9 . . 121.1(3)
C6 C7 H7 . . 119.5
C9 C7 H7 . . 119.5
N2 C8 C9 . . 123.7(3)
N2 C8 C5 . . 116.3(3)
C9 C8 C5 . . 120.0(3)
C8 C9 C10 . . 116.6(3)
C8 C9 C7 . . 118.7(3)
C10 C9 C7 . . 124.7(3)
C11 C10 C9 . . 119.2(3)
C11 C10 H10 . . 120.4
C9 C10 H10 . . 120.4
C10 C11 C12 . . 120.1(3)
C10 C11 H11 . . 120.0
C12 C11 H11 . . 120.0
N2 C12 C11 . . 122.9(3)
N2 C12 H12 . . 118.6
C11 C12 H12 . . 118.6
N3 C13 C14 . . 122.6(3)
N3 C13 H13 . . 118.7
C14 C13 H13 . . 118.7
C15 C14 C13 . . 119.8(3)
C15 C14 H14 . . 120.1
C13 C14 H14 . . 120.1
C14 C15 C16 . . 120.1(3)
C14 C15 H15 . . 120.0
C16 C15 H15 . . 120.0
C17 C16 C15 . . 116.6(3)
C17 C16 C18 . . 118.2(3)
C15 C16 C18 . . 125.2(3)
N3 C17 C16 . . 123.9(3)
N3 C17 C17 . 2_655 115.67(18)
C16 C17 C17 . 2_655 120.4(2)
C18 C18 C16 2_655 . 121.4(2)
C18 C18 H18 2_655 . 119.3
C16 C18 H18 . . 119.3
F1 C19 F2 . . 107.8(3)
F1 C19 F3 . . 108.7(3)
F2 C19 F3 . . 107.6(3)
F1 C19 S1 . . 111.6(3)
F2 C19 S1 . . 111.1(3)
F3 C19 S1 . . 109.9(3)
F4 C20 F5 . . 108.1(3)
F4 C20 F6 . . 108.5(3)
F5 C20 F6 . . 108.6(3)
F4 C20 S2 . . 111.0(3)
F5 C20 S2 . . 108.8(2)
F6 C20 S2 . . 111.8(2)

loop_
_geom_bond_atom_site_label_1
_geom_bond_atom_site_label_2
_geom_bond_site_symmetry_2
_geom_bond_distance
_geom_bond_publ_flag
Fe1 N1 . 1.977(3) y
Fe1 N1 2_655 1.977(3) ?
Fe1 N2 . 1.974(3) y
Fe1 N2 2_655 1.974(3) ?
Fe1 N3 . 1.966(3) y
Fe1 N3 2_655 1.966(3) ?
S1 O1 . 1.417(3) ?
S1 O2 . 1.429(3) ?
S1 N4 . 1.581(3) ?
S1 C19 . 1.827(4) ?
S2 O3 . 1.431(2) ?
S2 O4 . 1.435(2) ?
S2 N4 . 1.574(3) ?
S2 C20 . 1.824(4) ?
N1 C1 . 1.341(4) ?
N1 C5 . 1.366(4) ?
N2 C8 . 1.364(4) ?
N2 C12 . 1.326(4) ?
N3 C13 . 1.343(4) ?
N3 C17 . 1.368(4) ?
O5 H5W . 0.875(10) ?
F1 C19 . 1.318(4) ?
F2 C19 . 1.324(4) ?
F3 C19 . 1.329(4) ?
F4 C20 . 1.327(4) ?
F5 C20 . 1.330(4) ?
F6 C20 . 1.327(4) ?
C1 C2 . 1.400(4) ?
C1 H1 . 0.9500 ?
C2 C3 . 1.372(5) ?
C2 H2 . 0.9500 ?
C3 C4 . 1.408(5) ?
C3 H3 . 0.9500 ?
C4 C5 . 1.415(4) ?
C4 C6 . 1.439(5) ?
C5 C8 . 1.414(5) ?
C6 C7 . 1.341(5) ?
C6 H6 . 0.9500 ?
C7 C9 . 1.439(5) ?
C7 H7 . 0.9500 ?
C8 C9 . 1.403(5) ?
C9 C10 . 1.413(5) ?
C10 C11 . 1.368(5) ?
C10 H10 . 0.9500 ?
C11 C12 . 1.388(5) ?
C11 H11 . 0.9500 ?
C12 H12 . 0.9500 ?
C13 C14 . 1.400(5) ?
C13 H13 . 0.9500 ?
C14 C15 . 1.360(5) ?
C14 H14 . 0.9500 ?
C15 C16 . 1.410(5) ?
C15 H15 . 0.9500 ?
C16 C17 . 1.401(5) ?
C16 C18 . 1.439(5) ?
C17 C17 2_655 1.425(6) ?
C18 C18 2_655 1.345(7) ?
C18 H18 . 0.9500 ?

loop_
_geom_hbond_atom_site_label_D
_geom_hbond_atom_site_label_H
_geom_hbond_atom_site_label_A
_geom_hbond_site_symmetry_A
_geom_hbond_distance_DH
_geom_hbond_distance_HA
_geom_hbond_distance_DA
_geom_hbond_angle_DHA
O5 H5W O4 3_445 0.875(10) 2.23(6) 2.963(4) 141(7)
C2 H2 O3 5_676 0.95 2.50 3.433(4) 166
C14 H14 O2 . 0.95 2.53 3.481(5) 174
